data_9014577
loop_
_publ_author_name
'Taylor, W.'

_publ_section_title
;
 An X-ray examination of substituted Edingtonites.
 _cod_database_code 1011059
;
_journal_name_full 'Mineralogical Magazine'
_journal_page_first 208
_journal_page_last 240
_journal_paper_doi 10.1180/minmag.1935.024.151.03
_journal_volume 24
_journal_year 1935
_chemical_formula_sum 'Al2 O10 Si3 Tl2'
_chemical_name_mineral Edingtonite-(Tl)
_space_group_IT_number 113
_symmetry_space_group_name_Hall 'P -4 2ab'
_symmetry_space_group_name_H-M 'P -4 21 m'
_cell_angle_alpha 90
_cell_angle_beta 90
_cell_angle_gamma 90
_cell_length_a 10.
_cell_length_b 10.
_cell_length_c 6.65
_cell_formula_units_Z 2
_cell_volume 665.000
_database_code_amcsd 0017959
_exptl_crystal_density_diffrn 3.531
_cod_duplicate_entry 1011059
_cod_original_formula_sum 'Tl2 (Si3 Al2) O10'
_cod_database_code 9014577

loop_
_space_group_symop_operation_xyz
x,y,z
1/2-y,1/2-x,z
y,-x,-z
1/2-x,1/2+y,-z
-x,-y,z
1/2+y,1/2+x,z
-y,x,-z
1/2+x,1/2-y,-z

loop_
_atom_site_label
_atom_site_fract_x
_atom_site_fract_y
_atom_site_fract_z
_atom_site_occupancy
Tl1 0.50000 0.00000 0.48600 0.66670
Tl2 0.25000 0.25000 0.89400 0.66670
Si1 0.00000 0.00000 0.00000 0.50000
Al1 0.00000 0.00000 0.00000 0.50000
Si2 0.16670 0.12500 0.37500 0.62500
Al2 0.16670 0.12500 0.37500 0.37500
O1 0.30000 0.20000 0.37500 1.00000
O2 0.02800 0.19400 0.47200 1.00000
O3 0.11100 0.06100 0.13900 1.00000

loop_
_cod_related_entry_id
_cod_related_entry_database
_cod_related_entry_code
1 AMCSD 0017959
